data_7000149
loop_
_publ_author_name
'Burling, Suzanne'
'Elliott, Paul I. P.'
'Jasim, Naser A.'
'Lindup, Richard J.'
'McKenna, Jennifer'
'Perutz, Robin N.'
'Archibald, Stephen J.'
'Whitwood, Adrian C.'

_publ_section_title
;
 C-F Bond activation at Ni(0) and simple reactions of square planar
 Ni(II) fluoride complexes.
;
_journal_issue 22
_journal_name_full 'Dalton transactions (Cambridge, England : 2003)'
_journal_page_first 3686
_journal_page_last 3695
_journal_paper_doi 10.1039/b510052f
_journal_year 2005
_chemical_formula_moiety 'C17 H31 F3 N4 Ni1 P2'
_chemical_formula_sum 'C17 H31 F3 N4 Ni P2'
_chemical_formula_weight 469.11
_chemical_name_systematic
;
?
;
_space_group_IT_number 14
_symmetry_cell_setting monoclinic
_symmetry_space_group_name_Hall '-P 2ybc'
_symmetry_space_group_name_H-M 'P 1 21/c 1'
_atom_sites_solution_hydrogens geom
_atom_sites_solution_primary direct
_atom_sites_solution_secondary difmap
_audit_creation_method SHELXL-97
_cell_angle_alpha 90.00
_cell_angle_beta 97.383(11)
_cell_angle_gamma 90.00
_cell_formula_units_Z 4
_cell_length_a 9.1396(12)
_cell_length_b 12.7408(12)
_cell_length_c 19.819(3)
_cell_measurement_temperature 150(2)
_cell_volume 2288.7(5)
_computing_cell_refinement X-AREA
_computing_data_collection X-AREA
_computing_data_reduction X-RED
_computing_molecular_graphics 'ORTEP II (Johnson, 1976)'
_computing_publication_material 'SHELXL 97 (Sheldrick, 1997)'
_computing_structure_refinement 'SHELXL-97 (Sheldrick, 1997)'
_computing_structure_solution 'SHELXS-97 (Sheldrick, 1990)'
_diffrn_ambient_temperature 150(2)
_diffrn_measured_fraction_theta_full 0.978
_diffrn_measured_fraction_theta_max 0.978
_diffrn_measurement_device_type 'Stoe IPDSII image plate'
_diffrn_measurement_method '160 frames at 1^o intervals, exposure time 2 minutes'
_diffrn_radiation_monochromator graphite
_diffrn_radiation_source 'fine-focus sealed tube'
_diffrn_radiation_type MoK\a
_diffrn_radiation_wavelength 0.71073
_diffrn_reflns_av_R_equivalents 0.1246
_diffrn_reflns_av_sigmaI/netI 0.1578
_diffrn_reflns_limit_h_max 14
_diffrn_reflns_limit_h_min -14
_diffrn_reflns_limit_k_max 20
_diffrn_reflns_limit_k_min -18
_diffrn_reflns_limit_l_max 30
_diffrn_reflns_limit_l_min -31
_diffrn_reflns_number 29439
_diffrn_reflns_theta_full 34.97
_diffrn_reflns_theta_max 34.97
_diffrn_reflns_theta_min 2.62
_exptl_absorpt_coefficient_mu 1.020
_exptl_absorpt_correction_type none
_exptl_crystal_density_diffrn 1.361
_exptl_crystal_density_method 'not measured'
_exptl_crystal_description lathe
_exptl_crystal_F_000 984
_exptl_crystal_size_max 0.17
_exptl_crystal_size_mid 0.12
_exptl_crystal_size_min 0.05
_refine_diff_density_max 0.728
_refine_diff_density_min -1.629
_refine_diff_density_rms 0.092
_refine_ls_extinction_coef 0.0026(3)
_refine_ls_extinction_expression Fc^*^=kFc[1+0.001xFc^2^\l^3^/sin(2\q)]^-1/4^
_refine_ls_extinction_method SHELXL
_refine_ls_goodness_of_fit_ref 0.740
_refine_ls_hydrogen_treatment constr
_refine_ls_matrix_type full
_refine_ls_number_parameters 245
_refine_ls_number_reflns 9831
_refine_ls_number_restraints 0
_refine_ls_restrained_S_all 0.740
_refine_ls_R_factor_all 0.1477
_refine_ls_R_factor_gt 0.0450
_refine_ls_shift/su_max 0.027
_refine_ls_shift/su_mean 0.002
_refine_ls_structure_factor_coef Fsqd
_refine_ls_weighting_details 'calc w=1/[\s^2^(Fo^2^)+(0.0415P)^2^+0.0000P] where P=(Fo^2^+2Fc^2^)/3'
_refine_ls_weighting_scheme calc
_refine_ls_wR_factor_gt 0.0858
_refine_ls_wR_factor_ref 0.1082
_reflns_number_gt 3601
_reflns_number_total 9834
_reflns_threshold_expression >2sigma(I)
_cod_data_source_file b510052f.txt
_cod_data_source_block sja39_01
_cod_original_sg_symbol_H-M P21/c
_cod_original_formula_sum 'C17 H31 F3 N4 Ni1 P2'
_cod_database_code 7000149

loop_
_symmetry_equiv_pos_as_xyz
'x, y, z'
'-x, y+1/2, -z+1/2'
'-x, -y, -z'
'x, -y-1/2, z-1/2'

loop_
_atom_site_label
_atom_site_type_symbol
_atom_site_fract_x
_atom_site_fract_y
_atom_site_fract_z
_atom_site_U_iso_or_equiv
_atom_site_adp_type
_atom_site_occupancy
_atom_site_symmetry_multiplicity
_atom_site_calc_flag
_atom_site_refinement_flags
_atom_site_disorder_assembly
_atom_site_disorder_group
Ni1 Ni 0.93465(4) 0.29964(2) 0.159479(17) 0.02303(8) Uani 1 1 d . . .
P1 P 1.11818(7) 0.29382(6) 0.24332(3) 0.02848(14) Uani 1 1 d . . .
P2 P 0.74062(7) 0.29374(6) 0.08137(3) 0.02881(14) Uani 1 1 d . . .
F4 F 0.97096(19) 0.05426(12) 0.15261(9) 0.0429(4) Uani 1 1 d . . .
F5 F 1.2932(2) 0.04837(15) -0.01467(11) 0.0603(6) Uani 1 1 d . . .
F6 F 1.27103(18) 0.25961(14) -0.02061(8) 0.0433(4) Uani 1 1 d . . .
N1 N 0.8410(3) 0.40660(17) 0.20729(12) 0.0345(5) Uani 1 1 d . . .
N2 N 0.7562(3) 0.40241(18) 0.24768(12) 0.0361(5) Uani 1 1 d . . .
N3 N 0.6739(4) 0.4057(2) 0.28760(16) 0.0640(9) Uani 1 1 d . . .
N4 N 1.1179(2) 0.26238(16) 0.06084(10) 0.0269(4) Uani 1 1 d . . .
C1 C 1.0408(2) 0.21383(19) 0.10574(11) 0.0230(4) Uani 1 1 d . . .
C2 C 1.0482(3) 0.10549(19) 0.10851(12) 0.0269(5) Uani 1 1 d . . .
C3 C 1.1306(3) 0.0454(2) 0.07003(15) 0.0367(6) Uani 1 1 d . . .
H3 H 1.1346 -0.0273 0.0738 0.044 Uiso 1 1 calc R . .
C4 C 1.2070(3) 0.0992(2) 0.02546(14) 0.0359(6) Uani 1 1 d . . .
C5 C 1.1959(3) 0.2068(2) 0.02338(12) 0.0296(5) Uani 1 1 d . . .
C6 C 1.2202(3) 0.4173(2) 0.24956(16) 0.0406(7) Uani 1 1 d . . .
H6A H 1.1547 0.4733 0.2599 0.049 Uiso 1 1 calc R . .
H6B H 1.2996 0.4127 0.2870 0.049 Uiso 1 1 calc R . .
C7 C 1.2852(4) 0.4452(3) 0.18468(19) 0.0561(9) Uani 1 1 d . . .
H7A H 1.3373 0.5106 0.1909 0.067 Uiso 1 1 calc R . .
H7B H 1.2071 0.4516 0.1476 0.067 Uiso 1 1 calc R . .
H7C H 1.3520 0.3909 0.1747 0.067 Uiso 1 1 calc R . .
C8 C 1.2565(3) 0.1902(2) 0.24219(15) 0.0397(6) Uani 1 1 d . . .
H8A H 1.2064 0.1230 0.2410 0.048 Uiso 1 1 calc R . .
H8B H 1.3004 0.1966 0.2003 0.048 Uiso 1 1 calc R . .
C9 C 1.3806(4) 0.1894(3) 0.30172(17) 0.0586(9) Uani 1 1 d . . .
H9A H 1.4467 0.1323 0.2962 0.070 Uiso 1 1 calc R . .
H9B H 1.3394 0.1807 0.3436 0.070 Uiso 1 1 calc R . .
H9C H 1.4337 0.2545 0.3028 0.070 Uiso 1 1 calc R . .
C10 C 1.0533(3) 0.2811(2) 0.32639(12) 0.0393(6) Uani 1 1 d . . .
H10A H 1.1375 0.2814 0.3616 0.047 Uiso 1 1 calc R . .
H10B H 0.9921 0.3411 0.3339 0.047 Uiso 1 1 calc R . .
C11 C 0.9654(5) 0.1812(3) 0.33198(18) 0.0622(10) Uani 1 1 d . . .
H11A H 0.9335 0.1775 0.3762 0.075 Uiso 1 1 calc R . .
H11B H 1.0262 0.1215 0.3255 0.075 Uiso 1 1 calc R . .
H11C H 0.8809 0.1813 0.2978 0.075 Uiso 1 1 calc R . .
C12 C 0.7554(3) 0.2201(3) 0.00344(14) 0.0416(7) Uani 1 1 d . . .
H12A H 0.8388 0.2476 -0.0167 0.050 Uiso 1 1 calc R . .
H12B H 0.7778 0.1477 0.0159 0.050 Uiso 1 1 calc R . .
C13 C 0.6207(4) 0.2207(4) -0.05139(17) 0.0697(12) Uani 1 1 d . . .
H13A H 0.6416 0.1797 -0.0896 0.084 Uiso 1 1 calc R . .
H13B H 0.5987 0.2916 -0.0658 0.084 Uiso 1 1 calc R . .
H13C H 0.5374 0.1913 -0.0331 0.084 Uiso 1 1 calc R . .
C14 C 0.5788(3) 0.2404(3) 0.11607(17) 0.0478(8) Uani 1 1 d . . .
H14A H 0.5584 0.2838 0.1540 0.057 Uiso 1 1 calc R . .
H14B H 0.4940 0.2444 0.0813 0.057 Uiso 1 1 calc R . .
C15 C 0.5977(4) 0.1296(3) 0.1397(2) 0.0709(12) Uani 1 1 d . . .
H15A H 0.5098 0.1066 0.1571 0.085 Uiso 1 1 calc R . .
H15B H 0.6800 0.1251 0.1750 0.085 Uiso 1 1 calc R . .
H15C H 0.6156 0.0857 0.1022 0.085 Uiso 1 1 calc R . .
C16 C 0.6805(5) 0.4239(3) 0.0513(2) 0.0681(12) Uani 1 1 d . . .
H16A H 0.5917 0.4180 0.0189 0.082 Uiso 1 1 calc R . .
H16B H 0.6579 0.4663 0.0892 0.082 Uiso 1 1 calc R . .
C17 C 0.8035(8) 0.4770(3) 0.0170(3) 0.114(2) Uani 1 1 d . . .
H17A H 0.7714 0.5455 0.0012 0.137 Uiso 1 1 calc R . .
H17B H 0.8247 0.4352 -0.0209 0.137 Uiso 1 1 calc R . .
H17C H 0.8907 0.4833 0.0493 0.137 Uiso 1 1 calc R . .

loop_
_atom_site_aniso_label
_atom_site_aniso_U_11
_atom_site_aniso_U_22
_atom_site_aniso_U_33
_atom_site_aniso_U_23
_atom_site_aniso_U_13
_atom_site_aniso_U_12
Ni1 0.02673(15) 0.02258(14) 0.01967(14) -0.00205(15) 0.00254(11) 0.00290(16)
P1 0.0327(3) 0.0278(3) 0.0236(3) -0.0053(3) -0.0015(3) 0.0021(3)
P2 0.0299(3) 0.0311(3) 0.0243(3) -0.0018(3) -0.0008(3) 0.0076(3)
F4 0.0556(11) 0.0294(8) 0.0478(10) 0.0043(7) 0.0224(9) -0.0015(7)
F5 0.0719(13) 0.0474(11) 0.0701(13) -0.0213(10) 0.0418(11) 0.0026(10)
F6 0.0453(9) 0.0508(10) 0.0370(9) 0.0013(8) 0.0171(8) -0.0048(8)
N1 0.0417(12) 0.0301(11) 0.0334(12) -0.0063(9) 0.0112(10) 0.0065(10)
N2 0.0417(13) 0.0330(12) 0.0337(12) -0.0045(10) 0.0056(10) 0.0031(10)
N3 0.074(2) 0.0632(19) 0.063(2) -0.0079(16) 0.0408(17) -0.0028(16)
N4 0.0274(10) 0.0295(10) 0.0233(10) -0.0002(8) 0.0020(8) -0.0001(8)
C1 0.0241(10) 0.0250(11) 0.0195(9) -0.0018(9) 0.0010(8) 0.0039(9)
C2 0.0290(12) 0.0248(11) 0.0267(11) -0.0005(9) 0.0030(9) -0.0023(9)
C3 0.0411(15) 0.0253(12) 0.0443(16) -0.0079(11) 0.0083(13) 0.0011(11)
C4 0.0359(14) 0.0385(14) 0.0350(14) -0.0131(12) 0.0117(12) 0.0009(12)
C5 0.0257(11) 0.0379(13) 0.0253(11) -0.0030(12) 0.0041(9) -0.0047(12)
C6 0.0406(15) 0.0346(14) 0.0442(17) -0.0101(13) -0.0032(13) -0.0069(12)
C7 0.0507(19) 0.0475(18) 0.075(2) -0.0151(17) 0.0243(18) -0.0139(15)
C8 0.0384(14) 0.0399(15) 0.0374(14) -0.0069(13) -0.0084(12) 0.0135(13)
C9 0.0514(18) 0.071(2) 0.0472(18) -0.0114(18) -0.0182(15) 0.0204(18)
C10 0.0537(17) 0.0415(16) 0.0216(12) -0.0015(10) 0.0007(12) 0.0070(13)
C11 0.102(3) 0.046(2) 0.0439(19) 0.0065(15) 0.026(2) -0.0025(19)
C12 0.0410(15) 0.0555(19) 0.0264(13) -0.0105(13) -0.0025(11) 0.0138(14)
C13 0.0516(19) 0.115(4) 0.0379(17) -0.026(2) -0.0126(15) 0.030(2)
C14 0.0320(14) 0.066(2) 0.0444(17) -0.0114(16) 0.0022(13) 0.0011(14)
C15 0.056(2) 0.073(3) 0.089(3) 0.017(2) 0.029(2) 0.001(2)
C16 0.100(3) 0.044(2) 0.053(2) 0.0003(16) -0.019(2) 0.034(2)
C17 0.207(7) 0.042(2) 0.093(4) 0.026(2) 0.014(4) 0.002(3)

loop_
_atom_type_symbol
_atom_type_description
_atom_type_scat_dispersion_real
_atom_type_scat_dispersion_imag
_atom_type_scat_source
C C 0.0033 0.0016 'International Tables Vol C Tables 4.2.6.8 and 6.1.1.4'
H H 0.0000 0.0000 'International Tables Vol C Tables 4.2.6.8 and 6.1.1.4'
F F 0.0171 0.0103 'International Tables Vol C Tables 4.2.6.8 and 6.1.1.4'
N N 0.0061 0.0033 'International Tables Vol C Tables 4.2.6.8 and 6.1.1.4'
Ni Ni 0.3393 1.1124 'International Tables Vol C Tables 4.2.6.8 and 6.1.1.4'
P P 0.1023 0.0942 'International Tables Vol C Tables 4.2.6.8 and 6.1.1.4'

loop_
_geom_angle_atom_site_label_1
_geom_angle_atom_site_label_2
_geom_angle_atom_site_label_3
_geom_angle
_geom_angle_site_symmetry_1
_geom_angle_site_symmetry_3
_geom_angle_publ_flag
C1 Ni1 N1 170.40(10) . . ?
C1 Ni1 P2 90.55(7) . . ?
N1 Ni1 P2 90.08(8) . . ?
C1 Ni1 P1 90.54(8) . . ?
N1 Ni1 P1 89.78(8) . . ?
P2 Ni1 P1 174.35(3) . . ?
C6 P1 C10 103.72(14) . . ?
C6 P1 C8 105.96(14) . . ?
C10 P1 C8 104.58(14) . . ?
C6 P1 Ni1 110.77(11) . . ?
C10 P1 Ni1 112.24(10) . . ?
C8 P1 Ni1 118.35(10) . . ?
C16 P2 C12 104.01(16) . . ?
C16 P2 C14 103.62(19) . . ?
C12 P2 C14 106.05(15) . . ?
C16 P2 Ni1 112.41(14) . . ?
C12 P2 Ni1 118.16(10) . . ?
C14 P2 Ni1 111.32(11) . . ?
N2 N1 Ni1 132.3(2) . . ?
N3 N2 N1 175.3(3) . . ?
C5 N4 C1 119.7(2) . . ?
N4 C1 C2 117.1(2) . . ?
N4 C1 Ni1 117.17(18) . . ?
C2 C1 Ni1 125.73(17) . . ?
F4 C2 C3 117.2(2) . . ?
F4 C2 C1 118.6(2) . . ?
C3 C2 C1 124.2(2) . . ?
C2 C3 C4 116.0(2) . . ?
F5 C4 C5 120.4(2) . . ?
F5 C4 C3 121.3(2) . . ?
C5 C4 C3 118.3(2) . . ?
N4 C5 F6 117.2(2) . . ?
N4 C5 C4 124.6(2) . . ?
F6 C5 C4 118.2(2) . . ?
C7 C6 P1 113.2(2) . . ?
C9 C8 P1 116.2(2) . . ?
C11 C10 P1 112.1(2) . . ?
C13 C12 P2 117.2(2) . . ?
C15 C14 P2 113.7(2) . . ?
C17 C16 P2 109.7(3) . . ?

loop_
_geom_bond_atom_site_label_1
_geom_bond_atom_site_label_2
_geom_bond_distance
_geom_bond_site_symmetry_2
_geom_bond_publ_flag
Ni1 C1 1.881(2) . ?
Ni1 N1 1.923(2) . ?
Ni1 P2 2.2003(9) . ?
Ni1 P1 2.2053(9) . ?
P1 C6 1.825(3) . ?
P1 C10 1.827(3) . ?
P1 C8 1.829(3) . ?
P2 C16 1.823(3) . ?
P2 C12 1.827(3) . ?
P2 C14 1.839(3) . ?
F4 C2 1.359(3) . ?
F5 C4 1.354(3) . ?
F6 C5 1.355(3) . ?
N1 N2 1.185(3) . ?
N2 N3 1.160(3) . ?
N4 C5 1.303(3) . ?
N4 C1 1.353(3) . ?
C1 C2 1.383(3) . ?
C2 C3 1.372(3) . ?
C3 C4 1.378(4) . ?
C4 C5 1.375(4) . ?
C6 C7 1.526(4) . ?
C8 C9 1.528(4) . ?
C10 C11 1.517(5) . ?
C12 C13 1.534(4) . ?
C14 C15 1.490(5) . ?
C16 C17 1.543(7) . ?

loop_
_geom_torsion_atom_site_label_1
_geom_torsion_atom_site_label_2
_geom_torsion_atom_site_label_3
_geom_torsion_atom_site_label_4
_geom_torsion
_geom_torsion_site_symmetry_1
_geom_torsion_site_symmetry_2
_geom_torsion_site_symmetry_3
_geom_torsion_site_symmetry_4
_geom_torsion_publ_flag
C1 Ni1 P1 C6 104.87(13) . . . . ?
N1 Ni1 P1 C6 -65.53(12) . . . . ?
P2 Ni1 P1 C6 -154.1(3) . . . . ?
C1 Ni1 P1 C10 -139.71(12) . . . . ?
N1 Ni1 P1 C10 49.88(12) . . . . ?
P2 Ni1 P1 C10 -38.7(3) . . . . ?
C1 Ni1 P1 C8 -17.73(14) . . . . ?
N1 Ni1 P1 C8 171.86(14) . . . . ?
P2 Ni1 P1 C8 83.3(3) . . . . ?
C1 Ni1 P2 C16 -122.41(17) . . . . ?
N1 Ni1 P2 C16 48.01(16) . . . . ?
P1 Ni1 P2 C16 136.5(3) . . . . ?
C1 Ni1 P2 C12 -1.23(14) . . . . ?
N1 Ni1 P2 C12 169.20(14) . . . . ?
P1 Ni1 P2 C12 -102.3(3) . . . . ?
C1 Ni1 P2 C14 121.84(14) . . . . ?
N1 Ni1 P2 C14 -67.73(14) . . . . ?
P1 Ni1 P2 C14 20.8(4) . . . . ?
C1 Ni1 N1 N2 178.7(5) . . . . ?
P2 Ni1 N1 N2 84.9(3) . . . . ?
P1 Ni1 N1 N2 -89.4(3) . . . . ?
Ni1 N1 N2 N3 176(4) . . . . ?
C5 N4 C1 C2 -0.9(3) . . . . ?
C5 N4 C1 Ni1 178.53(19) . . . . ?
N1 Ni1 C1 N4 -4.4(7) . . . . ?
P2 Ni1 C1 N4 89.31(18) . . . . ?
P1 Ni1 C1 N4 -96.24(18) . . . . ?
N1 Ni1 C1 C2 175.0(5) . . . . ?
P2 Ni1 C1 C2 -91.3(2) . . . . ?
P1 Ni1 C1 C2 83.1(2) . . . . ?
N4 C1 C2 F4 -179.4(2) . . . . ?
Ni1 C1 C2 F4 1.2(4) . . . . ?
N4 C1 C2 C3 1.5(4) . . . . ?
Ni1 C1 C2 C3 -177.8(2) . . . . ?
F4 C2 C3 C4 179.6(2) . . . . ?
C1 C2 C3 C4 -1.3(4) . . . . ?
C2 C3 C4 F5 179.3(3) . . . . ?
C2 C3 C4 C5 0.5(4) . . . . ?
C1 N4 C5 F6 -179.9(2) . . . . ?
C1 N4 C5 C4 0.1(4) . . . . ?
F5 C4 C5 N4 -178.8(3) . . . . ?
C3 C4 C5 N4 0.1(4) . . . . ?
F5 C4 C5 F6 1.2(4) . . . . ?
C3 C4 C5 F6 -179.9(2) . . . . ?
C10 P1 C6 C7 -179.7(2) . . . . ?
C8 P1 C6 C7 70.5(3) . . . . ?
Ni1 P1 C6 C7 -59.1(3) . . . . ?
C6 P1 C8 C9 55.4(3) . . . . ?
C10 P1 C8 C9 -53.8(3) . . . . ?
Ni1 P1 C8 C9 -179.6(2) . . . . ?
C6 P1 C10 C11 -179.5(2) . . . . ?
C8 P1 C10 C11 -68.7(3) . . . . ?
Ni1 P1 C10 C11 60.8(3) . . . . ?
C16 P2 C12 C13 -52.3(3) . . . . ?
C14 P2 C12 C13 56.6(3) . . . . ?
Ni1 P2 C12 C13 -177.7(3) . . . . ?
C16 P2 C14 C15 175.8(3) . . . . ?
C12 P2 C14 C15 66.6(3) . . . . ?
Ni1 P2 C14 C15 -63.2(3) . . . . ?
C12 P2 C16 C17 -66.4(4) . . . . ?
C14 P2 C16 C17 -177.1(3) . . . . ?
Ni1 P2 C16 C17 62.6(3) . . . . ?
